data_7229676
loop_
_publ_author_name
'Zhang, Ya-Xin'
'Li, Meng'
'Liu, Bi-Ying'
'Wu, Zhi-Lei'
'Wei, Hai-Ying'
'Wang, Wen-Min'

_publ_section_title
;
 A series of planar tetranuclear lanthanide complexes: axial ligand
 modulated magnetic dynamics in Dy4 species
;
_journal_issue 87
_journal_name_full 'RSC Advances'
_journal_page_first 55523
_journal_paper_doi 10.1039/C7RA11750G
_journal_volume 7
_journal_year 2017
_chemical_formula_moiety 'C142 H116 Dy4 N12 O22, 4(C2 H3 N)'
_chemical_formula_sum 'C150 H128 Dy4 N16 O22'
_chemical_formula_weight 3156.68
_space_group_crystal_system monoclinic
_space_group_IT_number 14
_space_group_name_Hall '-P 2ybc'
_space_group_name_H-M_alt 'P 1 21/c 1'
_symmetry_space_group_name_Hall '-P 2ybc'
_symmetry_space_group_name_H-M 'P 1 21/c 1'
_atom_sites_solution_hydrogens mixed
_atom_sites_solution_primary direct
_audit_creation_date 2017-08-19
_audit_creation_method
;
Olex2 1.2
(compiled 2017.08.10 svn.r3458 for OlexSys, GUI svn.r5381)
;
_audit_update_record
;
2017-09-03 deposited with the CCDC.
2017-12-01 downloaded from the CCDC.
;
_cell_angle_alpha 90
_cell_angle_beta 103.736(4)
_cell_angle_gamma 90
_cell_formula_units_Z 2
_cell_length_a 17.423(3)
_cell_length_b 13.940(2)
_cell_length_c 30.573(6)
_cell_measurement_reflns_used 6953
_cell_measurement_temperature 386(2)
_cell_measurement_theta_max 27.3
_cell_measurement_theta_min 3.0
_cell_volume 7213(2)
_computing_molecular_graphics 'Olex2 (Dolomanov et al., 2009)'
_computing_publication_material 'Olex2 (Dolomanov et al., 2009)'
_computing_structure_refinement 'XL (Sheldrick, 2008)'
_computing_structure_solution 'XS (Sheldrick, 2008)'
_diffrn_ambient_temperature 386.3
_diffrn_measured_fraction_theta_full 0.992
_diffrn_measured_fraction_theta_max 0.992
_diffrn_measurement_device_type 'Bruker P4'
_diffrn_measurement_method '\w scans'
_diffrn_radiation_monochromator graphite
_diffrn_radiation_type MoK\a
_diffrn_radiation_wavelength 0.71073
_diffrn_reflns_av_R_equivalents 0.0744
_diffrn_reflns_av_unetI/netI 0.0649
_diffrn_reflns_Laue_measured_fraction_full 0.992
_diffrn_reflns_Laue_measured_fraction_max 0.992
_diffrn_reflns_limit_h_max 20
_diffrn_reflns_limit_h_min -15
_diffrn_reflns_limit_k_max 16
_diffrn_reflns_limit_k_min -16
_diffrn_reflns_limit_l_max 36
_diffrn_reflns_limit_l_min -36
_diffrn_reflns_number 60491
_diffrn_reflns_point_group_measured_fraction_full 0.992
_diffrn_reflns_point_group_measured_fraction_max 0.992
_diffrn_reflns_theta_full 25.010
_diffrn_reflns_theta_max 25.010
_diffrn_reflns_theta_min 3.002
_exptl_absorpt_coefficient_mu 2.119
_exptl_absorpt_correction_T_max 0.8525
_exptl_absorpt_correction_T_min 0.5647
_exptl_absorpt_correction_type multi-scan
_exptl_crystal_colour Colorless
_exptl_crystal_density_diffrn 1.453
_exptl_crystal_density_method "'not measured'"
_exptl_crystal_description Prism
_exptl_crystal_F_000 3160
_exptl_crystal_size_max 0.35
_exptl_crystal_size_mid 0.24
_exptl_crystal_size_min 0.12
_platon_squeeze_details
;
;
_refine_diff_density_max 2.552
_refine_diff_density_min -1.148
_refine_diff_density_rms 0.150
_refine_ls_extinction_method none
_refine_ls_goodness_of_fit_ref 1.039
_refine_ls_hydrogen_treatment mixed
_refine_ls_matrix_type full
_refine_ls_number_parameters 840
_refine_ls_number_reflns 12620
_refine_ls_number_restraints 296
_refine_ls_restrained_S_all 1.050
_refine_ls_R_factor_all 0.1318
_refine_ls_R_factor_gt 0.0885
_refine_ls_shift/su_max 0.001
_refine_ls_shift/su_mean 0.000
_refine_ls_structure_factor_coef Fsqd
_refine_ls_weighting_details 'w=1/[\s^2^(Fo^2^)+(0.1158P)^2^+39.6652P] where P=(Fo^2^+2Fc^2^)/3'
_refine_ls_weighting_scheme calc
_refine_ls_wR_factor_gt 0.2182
_refine_ls_wR_factor_ref 0.2415
_reflns_Friedel_coverage 0.000
_reflns_number_gt 7998
_reflns_number_total 12620
_reflns_threshold_expression 'I > 2\s(I)'
_cod_data_source_file c7ra11750g2.cif
_cod_data_source_block 10
_cod_database_code 7229676
_shelx_shelxl_version_number 2016/6
_shelx_space_group_comment
;
The symmetry employed for this shelxl refinement is uniquely defined
by the following loop, which should always be used as a source of
symmetry information in preference to the above space-group names.
They are only intended as comments.
;
_shelx_estimated_absorpt_t_max 0.785
_shelx_estimated_absorpt_t_min 0.524
_olex2_refinement_description
;
1. Fixed Uiso
 At 1.2 times of:
  All C(H) groups
 At 1.5 times of:
  All C(H,H,H) groups
2. Restrained distances
 O11-H11
 0.85 with sigma of 0.02
 C25-C22
 1.45 with sigma of 0.02
 C74-C75
 1.57 with sigma of 0.02
 H18A-H24
 2.2 with sigma of 0.02
 H34_$1-H74C_$2
 2.2 with sigma of 0.02
 H72B-H74A
 2.2 with sigma of 0.02
 H74B-H72B
 2.2 with sigma of 0.02
3. Rigid bond restraints
 Dy2, O11
 with sigma for 1-2 distances of 0.01 and sigma for 1-3 distances of 0.02
 O3, C18, C19
 with sigma for 1-2 distances of 0.01 and sigma for 1-3 distances of 0.02
 C58, C59, C55
 with sigma for 1-2 distances of 0.01 and sigma for 1-3 distances of 0.02
4. Uiso/Uaniso restraints and constraints
C58 \\sim C55 \\sim C59 \\sim C57 \\sim C56 \\sim C54 \\sim C53 \\sim C52:
within 1.7A with sigma of 0.01 and sigma for terminal atoms of 0.02
O3 \\sim C19 \\sim C18 \\sim C20: within 1.7A with sigma of 0.01 and sigma for
terminal atoms of 0.02
Uanis(O1) \\sim Ueq, Uanis(O8) \\sim Ueq, Uanis(O7) \\sim Ueq, Uanis(O6) \\sim
Ueq, Uanis(O11) \\sim Ueq: with sigma of 0.01 and sigma for terminal atoms of
0.02
Uanis(C21) \\sim Ueq, Uanis(C22) \\sim Ueq, Uanis(C23) \\sim Ueq, Uanis(C24)
\\sim Ueq, Uanis(C19) \\sim Ueq, Uanis(C20) \\sim Ueq, Uanis(C25) \\sim Ueq,
Uanis(C30) \\sim Ueq, Uanis(C31) \\sim Ueq, Uanis(C29) \\sim Ueq, Uanis(C28)
\\sim Ueq, Uanis(C27) \\sim Ueq, Uanis(C26) \\sim Ueq, Uanis(C59) \\sim Ueq,
Uanis(C60) \\sim Ueq, Uanis(C61) \\sim Ueq, Uanis(C33) \\sim Ueq, Uanis(C34)
\\sim Ueq, Uanis(C32) \\sim Ueq: with sigma of 0.01 and sigma for terminal
atoms of 0.02
Uanis(C4) \\sim Ueq, Uanis(C3) \\sim Ueq, Uanis(C2) \\sim Ueq, Uanis(C7) \\sim
Ueq, Uanis(C6) \\sim Ueq: with sigma of 0.01 and sigma for terminal atoms of
0.02
Uanis(C8) \\sim Ueq: with sigma of 0.01 and sigma for terminal atoms of 0.02
Uanis(N7) \\sim Ueq: with sigma of 0.01 and sigma for terminal atoms of 0.02
Uanis(C18) \\sim Ueq: with sigma of 0.01 and sigma for terminal atoms of 0.02
Uanis(C74) \\sim Ueq, Uanis(N8) \\sim Ueq: with sigma of 0.01 and sigma for
terminal atoms of 0.02
Uanis(C58) \\sim Ueq: with sigma of 0.01 and sigma for terminal atoms of 0.02
Uanis(C75) \\sim Ueq: with sigma of 0.01 and sigma for terminal atoms of 0.02
5.a Aromatic/amide H refined with riding coordinates:
 C64(H64), C67(H67), C17(H17), C68(H68), C8(H8), C69(H69), C51(H51), C42(H42),
 C11(H11A), C71(H71), C10(H10), C49(H49), C70(H70), C4(H4), C3(H3), C7(H7),
 C6(H6), C28(H28), C50(H50), C44(H44), C38(H38), C45(H45), C41(H41), C27(H27),
 C15(H15), C40(H40), C37(H37), C25(H25), C59(H59), C16(H16), C21(H21), C23(H23),
  C24(H24), C20(H20), C53(H53), C52(H52), C57(H57), C56(H56), C54(H54),
 C32(H32), C33(H33), C34(H34)
5.b Fitted hexagon refined as free rotating group:
 C5(C4,C3,C2,C7,C6), C21(C22,C23,C24,C19,C20), C53(C52,C57,C56,C55,C54)
5.c Idealised Me refined as rotating group:
 C61(H61A,H61B,H61C), C35(H35A,H35B,H35C), C1(H1A,H1B,H1C), C18(H18A,H18B,
 H18C), C62(H62A,H62B,H62C), C72(H72A,H72B,H72C), C74(H74A,H74B,H74C)
;
_olex2_submission_special_instructions 'No special instructions were received'

loop_
_space_group_symop_operation_xyz
'x, y, z'
'-x, y+1/2, -z+1/2'
'-x, -y, -z'
'x, -y-1/2, z-1/2'

loop_
_atom_site_label
_atom_site_type_symbol
_atom_site_fract_x
_atom_site_fract_y
_atom_site_fract_z
_atom_site_U_iso_or_equiv
_atom_site_adp_type
_atom_site_occupancy
_atom_site_site_symmetry_order
_atom_site_calc_flag
_atom_site_refinement_flags_posn
_atom_site_refinement_flags_adp
Dy1 Dy -0.01511(3) 0.86678(3) 0.48151(2) 0.0626(2) Uani 1 1 d . .
Dy2 Dy 0.07219(4) 1.06174(4) 0.41719(3) 0.0866(3) Uani 1 1 d . U
O4 O 0.0436(6) 0.8782(5) 0.5616(3) 0.073(2) Uani 1 1 d . .
O9 O 0.1070(5) 0.7952(6) 0.4828(3) 0.073(2) Uani 1 1 d . .
O6 O -0.0115(5) 0.9213(5) 0.4074(3) 0.068(2) Uani 1 1 d . U
C64 C 0.0823(8) 0.6345(7) 0.4583(4) 0.063(3) Uani 1 1 d . .
H64 H 0.106196 0.575523 0.456225 0.076 Uiso 1 1 calc R .
O10 O -0.0388(4) 0.7144(4) 0.4504(3) 0.0579(18) Uani 1 1 d . .
C63 C 0.1320(7) 0.7175(9) 0.4729(4) 0.070(3) Uani 1 1 d . .
O7 O 0.1284(9) 0.9905(9) 0.3606(4) 0.133(4) Uani 1 1 d . U
C67 C -0.0142(8) 0.4616(7) 0.4409(4) 0.073(3) Uani 1 1 d . .
H67 H 0.036510 0.454933 0.459042 0.088 Uiso 1 1 calc R .
C65 C 0.0018(7) 0.6397(7) 0.4477(3) 0.054(3) Uani 1 1 d . .
C12 C 0.1487(7) 1.2610(8) 0.4664(4) 0.067(3) Uani 1 1 d . .
C17 C 0.1780(15) 1.2063(16) 0.3574(8) 0.170(11) Uani 1 1 d . .
H17 H 0.168238 1.155422 0.337122 0.205 Uiso 1 1 calc R .
N1 N 0.3003(7) 1.4898(7) 0.4466(4) 0.083(3) Uani 1 1 d . .
C68 C -0.0588(10) 0.3788(8) 0.4253(5) 0.084(4) Uani 1 1 d . .
H68 H -0.037628 0.318081 0.432869 0.101 Uiso 1 1 calc R .
C66 C -0.0435(7) 0.5498(7) 0.4302(4) 0.054(3) Uani 1 1 d . .
N5 N -0.2895(8) 0.8815(8) 0.2721(5) 0.092(4) Uani 1 1 d . .
C8 C 0.3555(8) 1.5179(9) 0.4783(5) 0.074(3) Uani 1 1 d . U
H8 H 0.363140 1.486352 0.505772 0.089 Uiso 1 1 calc R .
C69 C -0.1339(10) 0.3889(9) 0.3986(5) 0.092(4) Uani 1 1 d . .
H69 H -0.164799 0.335462 0.388256 0.110 Uiso 1 1 calc R .
O1 O 0.5674(10) 1.8115(12) 0.4674(6) 0.171(5) Uani 1 1 d . U
O11 O 0.0722(4) 0.9983(5) 0.4878(3) 0.0606(18) Uani 1 1 d D U
N2 N 0.1491(9) 1.1985(9) 0.3937(5) 0.116(5) Uani 1 1 d . .
N6 N -0.1503(6) 0.8873(6) 0.4288(4) 0.064(3) Uani 1 1 d . .
C47 C -0.1486(8) 0.8914(7) 0.3856(5) 0.066(3) Uani 1 1 d . .
C13 C 0.1726(9) 1.2700(10) 0.4257(5) 0.092(5) Uani 1 1 d . .
C51 C -0.2199(9) 0.8781(8) 0.4403(5) 0.076(4) Uani 1 1 d . .
H51 H -0.219857 0.873550 0.470675 0.091 Uiso 1 1 calc R .
O8 O 0.2017(6) 1.0123(8) 0.4518(4) 0.106(3) Uani 1 1 d . U
O2 O 0.1040(5) 1.1889(5) 0.4718(3) 0.069(2) Uani 1 1 d . .
C42 C -0.3026(10) 0.9304(11) 0.2362(6) 0.090(4) Uani 1 1 d . .
H42 H -0.263902 0.972955 0.232009 0.108 Uiso 1 1 calc R .
C29 C 0.1116(8) 0.8712(8) 0.5929(5) 0.070(3) Uani 1 1 d . U
C9 C 0.2479(7) 1.4155(8) 0.4545(5) 0.069(3) Uani 1 1 d . .
C11 C 0.1739(7) 1.3314(8) 0.4988(5) 0.070(3) Uani 1 1 d . .
H11A H 0.157044 1.328373 0.525401 0.084 Uiso 1 1 calc R .
C71 C -0.1175(9) 0.5594(8) 0.4038(5) 0.083(4) Uani 1 1 d . .
H71 H -0.138450 0.620362 0.396611 0.099 Uiso 1 1 calc R .
C10 C 0.2232(7) 1.4061(8) 0.4930(5) 0.069(3) Uani 1 1 d . .
H10 H 0.239615 1.450449 0.516018 0.083 Uiso 1 1 calc R .
C49 C -0.2904(9) 0.8761(9) 0.3649(6) 0.087(4) Uani 1 1 d . .
H49 H -0.337878 0.870681 0.343395 0.104 Uiso 1 1 calc R .
C70 C -0.1621(9) 0.4799(8) 0.3875(5) 0.091(4) Uani 1 1 d . .
H70 H -0.212088 0.487935 0.368680 0.109 Uiso 1 1 calc R .
N4 N 0.0362(11) 0.8740(9) 0.6472(5) 0.113(5) Uani 1 1 d . .
C39 C -0.3744(10) 0.9232(10) 0.2016(6) 0.088(4) Uani 1 1 d . .
C5 C 0.4064(5) 1.5940(6) 0.4749(4) 0.084(4) Uani 1 1 d . .
C4 C 0.3979(5) 1.6516(8) 0.4369(3) 0.091(4) Uani 1 1 d G U
H4 H 0.355656 1.641958 0.412241 0.109 Uiso 1 1 calc R .
C3 C 0.4525(7) 1.7238(8) 0.4358(4) 0.127(6) Uani 1 1 d G U
H3 H 0.446812 1.762319 0.410426 0.153 Uiso 1 1 calc R .
C2 C 0.5156(6) 1.7382(8) 0.4727(5) 0.107(5) Uani 1 1 d G U
C7 C 0.5242(6) 1.6806(9) 0.5106(4) 0.146(7) Uani 1 1 d G U
H7 H 0.566403 1.690270 0.535299 0.175 Uiso 1 1 calc R .
C6 C 0.4695(7) 1.6085(8) 0.5117(3) 0.118(6) Uani 1 1 d G U
H6 H 0.475247 1.569908 0.537114 0.142 Uiso 1 1 calc R .
C28 C 0.1838(8) 0.8670(8) 0.5821(5) 0.072(3) Uani 1 1 d . U
H28 H 0.186230 0.867345 0.552028 0.087 Uiso 1 1 calc R .
C46 C -0.0739(8) 0.9065(8) 0.3745(5) 0.068(3) Uani 1 1 d . .
C48 C -0.2197(9) 0.8850(8) 0.3511(6) 0.080(4) Uani 1 1 d . .
C50 C -0.2908(9) 0.8751(10) 0.4090(6) 0.085(4) Uani 1 1 d . .
H50 H -0.338209 0.872474 0.417935 0.102 Uiso 1 1 calc R .
C30 C 0.1075(10) 0.8679(9) 0.6372(5) 0.083(4) Uani 1 1 d . U
C14 C 0.2228(9) 1.3507(10) 0.4197(5) 0.094(5) Uani 1 1 d . .
C43 C -0.2158(10) 0.8910(9) 0.3053(5) 0.082(4) Uani 1 1 d . .
C44 C -0.1428(10) 0.8995(10) 0.2958(5) 0.088(4) Uani 1 1 d . .
H44 H -0.139110 0.900798 0.265985 0.106 Uiso 1 1 calc R .
C38 C -0.3904(11) 0.9851(12) 0.1657(6) 0.102(5) Uani 1 1 d . .
H38 H -0.354089 1.032102 0.162745 0.122 Uiso 1 1 calc R .
N3 N 0.3159(11) 0.8467(10) 0.6976(5) 0.128(5) Uani 1 1 d . .
C45 C -0.0734(9) 0.9064(9) 0.3305(5) 0.081(4) Uani 1 1 d . .
H45 H -0.025091 0.911058 0.322693 0.098 Uiso 1 1 calc R .
C41 C -0.5012(12) 0.8548(12) 0.1744(7) 0.112(5) Uani 1 1 d . .
H41 H -0.539200 0.810393 0.177739 0.134 Uiso 1 1 calc R .
O5 O -0.5848(8) 0.9176(9) 0.1060(5) 0.132(4) Uani 1 1 d . .
C27 C 0.2521(10) 0.8624(10) 0.6151(5) 0.092(4) Uani 1 1 d . U
H27 H 0.300903 0.862342 0.607704 0.110 Uiso 1 1 calc R .
C31 C 0.1755(11) 0.8594(11) 0.6712(6) 0.101(5) Uani 1 1 d . U
C15 C 0.2470(12) 1.3517(13) 0.3783(6) 0.127(7) Uani 1 1 d . .
H15 H 0.280562 1.399915 0.373153 0.152 Uiso 1 1 calc R .
C26 C 0.2477(11) 0.8579(11) 0.6597(6) 0.099(5) Uani 1 1 d . U
C40 C -0.4328(11) 0.8576(12) 0.2051(6) 0.104(5) Uani 1 1 d . .
H40 H -0.424034 0.815158 0.229293 0.124 Uiso 1 1 calc R .
C37 C -0.4592(12) 0.9767(12) 0.1348(7) 0.109(5) Uani 1 1 d . .
H37 H -0.467492 1.016000 0.109511 0.131 Uiso 1 1 calc R .
C36 C -0.5175(10) 0.9145(12) 0.1382(7) 0.105(5) Uani 1 1 d . .
C58 C 0.2007(16) 0.9569(18) 0.3616(9) 0.143(5) Uani 1 1 d . U
C25 C 0.3770(10) 0.8859(14) 0.6958(6) 0.109(5) Uani 1 1 d D U
H25 H 0.378693 0.920559 0.670009 0.130 Uiso 1 1 calc R .
C59 C 0.2543(15) 0.9416(18) 0.3989(9) 0.150(6) Uani 1 1 d . U
H59 H 0.297123 0.906985 0.394121 0.180 Uiso 1 1 calc R .
C60 C 0.2620(13) 0.9631(16) 0.4410(8) 0.132(6) Uani 1 1 d . U
C61 C 0.3279(12) 0.9420(18) 0.4839(9) 0.162(8) Uani 1 1 d . U
H61A H 0.322209 0.984360 0.507623 0.243 Uiso 1 1 calc GR .
H61B H 0.378659 0.951706 0.477432 0.243 Uiso 1 1 calc GR .
H61C H 0.323606 0.876693 0.493019 0.243 Uiso 1 1 calc GR .
C16 C 0.2220(15) 1.2837(16) 0.3464(7) 0.176(12) Uani 1 1 d . .
H16 H 0.233518 1.287961 0.318241 0.211 Uiso 1 1 calc R .
C35 C -0.6463(12) 0.8506(12) 0.1073(9) 0.154(9) Uani 1 1 d . .
H35A H -0.693391 0.868751 0.085496 0.231 Uiso 1 1 calc GR .
H35B H -0.656431 0.850491 0.136772 0.231 Uiso 1 1 calc GR .
H35C H -0.630269 0.787616 0.100341 0.231 Uiso 1 1 calc GR .
C1 C 0.6414(13) 1.818(2) 0.5098(11) 0.203(13) Uani 1 1 d . .
H1A H 0.668101 1.878142 0.509026 0.304 Uiso 1 1 calc GR .
H1B H 0.677101 1.766260 0.508756 0.304 Uiso 1 1 calc GR .
H1C H 0.623373 1.814134 0.537098 0.304 Uiso 1 1 calc GR .
O3 O 0.6537(12) 0.8970(18) 0.8422(8) 0.215(6) Uani 1 1 d . U
C18 C 0.6464(18) 0.865(2) 0.8864(10) 0.211(9) Uani 1 1 d . U
H18A H 0.630425 0.798895 0.884778 0.317 Uiso 1 1 calc DGR .
H18B H 0.607478 0.903294 0.895888 0.317 Uiso 1 1 calc GR .
H18C H 0.696369 0.871681 0.907676 0.317 Uiso 1 1 calc GR .
C21 C 0.5154(13) 0.9335(13) 0.7292(6) 0.214(13) Uani 1 1 d . U
H21 H 0.514642 0.967841 0.703069 0.257 Uiso 1 1 calc R .
C22 C 0.4495(10) 0.8809(14) 0.7330(5) 0.151(8) Uani 1 1 d DG U
C23 C 0.4507(10) 0.8296(12) 0.7722(7) 0.181(10) Uani 1 1 d G U
H23 H 0.406557 0.794406 0.774710 0.217 Uiso 1 1 calc R .
C24 C 0.5177(13) 0.8308(14) 0.8075(5) 0.183(10) Uani 1 1 d G U
H24 H 0.518464 0.796430 0.833668 0.219 Uiso 1 1 calc DR .
C19 C 0.5836(10) 0.8833(16) 0.8037(6) 0.208(7) Uani 1 1 d G U
C20 C 0.5825(10) 0.9347(15) 0.7646(8) 0.212(8) Uani 1 1 d G U
H20 H 0.626551 0.969865 0.762029 0.255 Uiso 1 1 calc R .
C53 C 0.1635(11) 0.9023(14) 0.2380(6) 0.184(6) Uani 1 1 d . U
H53 H 0.120943 0.903983 0.212992 0.220 Uiso 1 1 calc R .
C52 C 0.2376(13) 0.8742(13) 0.2331(5) 0.191(6) Uani 1 1 d G U
H52 H 0.244598 0.857094 0.204917 0.230 Uiso 1 1 calc R .
C57 C 0.3013(10) 0.8716(13) 0.2704(7) 0.192(6) Uani 1 1 d G U
H57 H 0.350835 0.852778 0.267207 0.230 Uiso 1 1 calc R .
C56 C 0.2908(10) 0.8971(14) 0.3126(6) 0.183(5) Uani 1 1 d G U
H56 H 0.333418 0.895352 0.337574 0.219 Uiso 1 1 calc R .
C55 C 0.2167(12) 0.9252(12) 0.3174(5) 0.161(5) Uani 1 1 d G U
C54 C 0.1531(9) 0.9278(12) 0.2801(7) 0.167(5) Uani 1 1 d G U
H54 H 0.103525 0.946557 0.283360 0.201 Uiso 1 1 calc R .
C62 C 0.2186(9) 0.7042(11) 0.4799(8) 0.130(7) Uani 1 1 d . .
H62A H 0.237805 0.744269 0.459280 0.195 Uiso 1 1 calc GR .
H62B H 0.229620 0.638235 0.474648 0.195 Uiso 1 1 calc GR .
H62C H 0.244266 0.721316 0.510225 0.195 Uiso 1 1 calc GR .
C32 C 0.1643(12) 0.8499(11) 0.7177(6) 0.108(5) Uani 1 1 d . U
H32 H 0.207473 0.839950 0.741863 0.129 Uiso 1 1 calc R .
C33 C 0.0923(14) 0.8558(15) 0.7244(8) 0.135(7) Uani 1 1 d . U
H33 H 0.085120 0.848759 0.753383 0.162 Uiso 1 1 calc R .
C34 C 0.0274(14) 0.8723(15) 0.6892(7) 0.132(6) Uani 1 1 d . U
H34 H -0.022111 0.882210 0.694899 0.158 Uiso 1 1 calc DR .
C72 C 1.0850(18) 0.761(2) 0.8514(8) 0.185(11) Uani 1 1 d . .
H72A H 1.074410 0.712147 0.828515 0.278 Uiso 1 1 calc GR .
H72B H 1.041530 0.804845 0.846685 0.278 Uiso 1 1 calc DGR .
H72C H 1.091667 0.731139 0.880480 0.278 Uiso 1 1 calc GR .
C73 C 1.165(2) 0.818(2) 0.8492(10) 0.193(13) Uani 1 1 d . .
N7 N 1.2124(17) 0.865(2) 0.8407(10) 0.220(11) Uani 1 1 d . U
H11 H 0.094(4) 1.019(5) 0.4662(17) 0.017(19) Uiso 1 1 d D .
N8 N 0.761(3) 0.857(3) 0.7728(14) 0.301(17) Uani 1 1 d . U
C75 C 0.836(3) 0.861(4) 0.7780(18) 0.30(2) Uani 1 1 d D U
C74 C 0.927(3) 0.869(3) 0.7820(10) 0.29(2) Uani 1 1 d D U
H74A H 0.949470 0.805347 0.783478 0.429 Uiso 1 1 calc DGR .
H74B H 0.951298 0.903442 0.808781 0.429 Uiso 1 1 calc DGR .
H74C H 0.936325 0.901551 0.756160 0.429 Uiso 1 1 calc DGR .

loop_
_atom_site_aniso_label
_atom_site_aniso_U_11
_atom_site_aniso_U_22
_atom_site_aniso_U_33
_atom_site_aniso_U_23
_atom_site_aniso_U_13
_atom_site_aniso_U_12
Dy1 0.0685(4) 0.0257(3) 0.0987(5) -0.0140(2) 0.0304(3) -0.0138(2)
Dy2 0.1132(6) 0.0505(4) 0.1113(6) -0.0253(3) 0.0565(4) -0.0399(3)
O4 0.101(7) 0.037(4) 0.089(6) -0.011(4) 0.036(5) -0.016(4)
O9 0.063(5) 0.049(5) 0.108(6) -0.031(4) 0.022(4) -0.011(4)
O6 0.077(5) 0.047(4) 0.084(5) -0.018(4) 0.026(4) -0.026(4)
C64 0.087(9) 0.023(5) 0.082(8) -0.007(5) 0.023(7) 0.007(5)
O10 0.057(4) 0.023(4) 0.090(5) -0.011(3) 0.011(4) -0.010(3)
C63 0.070(8) 0.051(7) 0.090(9) -0.024(6) 0.020(7) -0.001(6)
O7 0.161(8) 0.108(7) 0.140(7) -0.020(6) 0.055(6) -0.050(6)
C67 0.100(9) 0.022(5) 0.087(9) -0.006(5) 0.002(7) 0.000(5)
C65 0.076(8) 0.031(5) 0.054(6) -0.009(4) 0.011(5) -0.013(5)
C12 0.069(8) 0.044(7) 0.090(9) -0.001(6) 0.021(7) -0.014(6)
C17 0.23(2) 0.137(18) 0.18(2) -0.058(15) 0.13(2) -0.108(18)
N1 0.083(8) 0.046(6) 0.125(9) -0.018(6) 0.039(7) -0.022(5)
C68 0.134(13) 0.027(6) 0.084(9) -0.008(6) 0.010(9) -0.014(7)
C66 0.073(8) 0.034(6) 0.055(7) 0.002(4) 0.013(6) -0.004(5)
N5 0.112(10) 0.062(7) 0.104(10) -0.009(7) 0.026(8) -0.014(7)
C8 0.069(7) 0.049(6) 0.105(7) -0.011(6) 0.020(6) -0.008(5)
C69 0.126(13) 0.039(8) 0.107(11) -0.018(7) 0.020(10) -0.025(8)
O1 0.155(8) 0.165(9) 0.205(9) -0.006(8) 0.068(8) -0.061(7)
O11 0.073(4) 0.030(3) 0.090(5) -0.010(3) 0.040(4) -0.016(3)
N2 0.165(13) 0.082(9) 0.128(11) -0.032(8) 0.088(10) -0.061(9)
N6 0.063(6) 0.031(5) 0.100(8) -0.007(5) 0.026(6) -0.007(4)
C47 0.080(9) 0.028(6) 0.087(9) -0.015(5) 0.015(8) -0.014(5)
C13 0.115(11) 0.057(8) 0.123(12) -0.018(8) 0.064(10) -0.030(8)
C51 0.094(10) 0.048(7) 0.089(9) -0.007(6) 0.026(8) 0.006(7)
O8 0.089(6) 0.089(6) 0.154(7) -0.021(6) 0.060(5) -0.014(5)
O2 0.091(6) 0.028(4) 0.090(5) -0.009(3) 0.028(5) -0.028(4)
C42 0.113(13) 0.076(10) 0.086(11) -0.022(8) 0.033(10) -0.023(9)
C29 0.083(7) 0.040(5) 0.082(7) -0.008(5) 0.010(6) -0.023(5)
C9 0.078(8) 0.036(6) 0.099(10) -0.007(6) 0.032(7) -0.019(6)
C11 0.074(8) 0.032(6) 0.112(10) -0.001(6) 0.039(7) -0.004(5)
C71 0.119(12) 0.031(6) 0.089(9) 0.003(6) 0.006(9) 0.000(7)
C10 0.069(8) 0.036(6) 0.104(10) -0.016(6) 0.026(7) -0.008(5)
C49 0.090(10) 0.054(8) 0.113(12) -0.015(7) 0.018(9) -0.004(7)
C70 0.091(10) 0.034(7) 0.126(11) -0.013(7) -0.016(8) -0.020(6)
N4 0.174(15) 0.066(8) 0.098(10) -0.004(7) 0.030(9) -0.049(9)
C39 0.108(12) 0.061(9) 0.099(11) -0.015(8) 0.030(10) -0.014(8)
C5 0.055(8) 0.071(9) 0.131(12) -0.029(9) 0.032(8) -0.017(7)
C4 0.089(7) 0.073(7) 0.116(8) -0.004(6) 0.034(7) -0.021(6)
C3 0.129(9) 0.118(10) 0.138(10) -0.005(8) 0.040(8) -0.007(8)
C2 0.095(8) 0.097(8) 0.134(9) -0.011(7) 0.035(7) -0.025(7)
C7 0.135(10) 0.148(11) 0.156(11) -0.015(9) 0.038(8) -0.001(8)
C6 0.100(9) 0.114(9) 0.141(9) -0.011(8) 0.028(8) -0.011(7)
C28 0.080(7) 0.047(6) 0.084(7) -0.012(5) 0.005(6) 0.001(5)
C46 0.081(9) 0.037(6) 0.092(10) -0.013(6) 0.033(8) -0.015(6)
C48 0.089(10) 0.032(6) 0.128(13) -0.015(7) 0.045(10) 0.002(6)
C50 0.073(9) 0.078(10) 0.106(12) -0.015(8) 0.024(9) -0.008(7)
C30 0.097(8) 0.054(6) 0.092(8) -0.004(6) 0.011(7) -0.020(6)
C14 0.112(11) 0.069(9) 0.112(11) -0.006(8) 0.049(9) -0.038(8)
C43 0.102(12) 0.057(8) 0.090(10) -0.013(7) 0.028(9) -0.006(7)
C44 0.109(12) 0.058(8) 0.105(11) -0.019(7) 0.041(10) -0.023(8)
C38 0.113(13) 0.081(11) 0.112(12) -0.006(10) 0.027(11) -0.014(10)
N3 0.161(15) 0.066(9) 0.136(12) -0.015(8) -0.008(11) -0.003(9)
C45 0.088(10) 0.063(8) 0.095(11) -0.026(7) 0.024(9) -0.027(7)
C41 0.111(14) 0.091(12) 0.136(15) 0.026(11) 0.034(12) -0.005(10)
O5 0.132(10) 0.092(9) 0.161(12) 0.023(8) 0.015(9) -0.012(8)
C27 0.100(8) 0.066(7) 0.106(8) -0.007(6) 0.018(7) -0.002(6)
C31 0.122(9) 0.064(7) 0.112(8) -0.002(6) 0.016(7) -0.012(7)
C15 0.171(18) 0.108(13) 0.121(13) -0.028(11) 0.075(13) -0.084(13)
C26 0.111(8) 0.067(7) 0.107(8) -0.016(6) -0.002(7) -0.009(7)
C40 0.104(12) 0.081(11) 0.112(12) 0.010(9) -0.004(10) -0.011(9)
C37 0.123(14) 0.072(10) 0.130(14) 0.018(9) 0.025(12) -0.015(10)
C36 0.087(11) 0.079(11) 0.132(14) 0.015(10) -0.006(11) -0.006(9)
C58 0.156(8) 0.141(8) 0.150(7) -0.008(6) 0.071(6) -0.004(6)
C25 0.111(9) 0.095(9) 0.114(9) -0.009(7) 0.014(7) 0.008(7)
C59 0.155(8) 0.153(9) 0.156(8) -0.005(7) 0.064(7) -0.003(7)
C60 0.134(10) 0.128(10) 0.139(10) -0.003(8) 0.044(8) -0.010(8)
C61 0.118(13) 0.151(15) 0.218(17) -0.027(13) 0.044(13) 0.007(12)
C16 0.27(3) 0.157(19) 0.145(16) -0.073(15) 0.130(18) -0.16(2)
C35 0.116(15) 0.062(11) 0.27(3) 0.007(14) 0.025(16) -0.012(10)
C1 0.118(17) 0.16(2) 0.32(4) -0.06(2) 0.04(2) -0.054(17)
O3 0.197(10) 0.231(11) 0.212(11) 0.002(10) 0.035(9) -0.013(9)
C18 0.199(14) 0.212(15) 0.211(12) 0.017(13) 0.024(12) -0.006(13)
C21 0.202(15) 0.220(16) 0.217(15) 0.007(10) 0.042(10) -0.005(10)
C22 0.160(11) 0.139(11) 0.153(11) -0.011(8) 0.038(9) 0.001(9)
C23 0.186(13) 0.175(13) 0.172(12) -0.006(9) 0.021(9) 0.011(9)
C24 0.185(13) 0.171(13) 0.184(13) -0.011(9) 0.027(9) 0.007(9)
C19 0.197(9) 0.218(9) 0.205(9) 0.002(7) 0.039(7) -0.003(7)
C20 0.203(10) 0.221(10) 0.207(10) 0.004(8) 0.037(8) -0.007(8)
C53 0.211(12) 0.168(11) 0.190(11) -0.021(10) 0.083(10) 0.000(11)
C52 0.221(13) 0.176(11) 0.192(12) -0.025(10) 0.078(10) 0.009(11)
C57 0.224(12) 0.179(11) 0.190(11) -0.019(10) 0.082(10) 0.013(11)
C56 0.212(11) 0.171(10) 0.184(10) -0.017(10) 0.085(10) 0.014(10)
C55 0.185(9) 0.154(8) 0.167(8) -0.012(8) 0.088(8) -0.001(8)
C54 0.195(11) 0.155(10) 0.171(10) -0.020(9) 0.083(9) -0.003(10)
C62 0.072(10) 0.070(10) 0.24(2) -0.058(12) 0.030(12) -0.001(8)
C32 0.126(9) 0.081(8) 0.103(8) -0.010(7) 0.000(7) -0.003(7)
C33 0.144(10) 0.130(10) 0.131(10) 0.011(8) 0.033(8) -0.014(8)
C34 0.143(10) 0.129(10) 0.124(10) 0.000(8) 0.032(8) -0.021(8)
C72 0.27(3) 0.17(2) 0.141(19) 0.001(17) 0.10(2) 0.05(2)
C73 0.26(4) 0.13(2) 0.21(3) -0.010(19) 0.11(3) -0.06(2)
N7 0.222(17) 0.225(19) 0.213(17) 0.002(14) 0.052(14) -0.085(15)
N8 0.29(2) 0.26(2) 0.35(2) -0.016(17) 0.060(18) 0.016(18)
C75 0.31(3) 0.30(3) 0.31(2) 0.002(10) 0.070(11) -0.002(10)
C74 0.30(3) 0.29(3) 0.27(2) 0.021(18) 0.075(18) 0.002(18)

loop_
_atom_type_symbol
_atom_type_description
_atom_type_scat_dispersion_real
_atom_type_scat_dispersion_imag
_atom_type_scat_source
C C 0.0033 0.0016 'International Tables Vol C Tables 4.2.6.8 and 6.1.1.4'
H H 0.0000 0.0000 'International Tables Vol C Tables 4.2.6.8 and 6.1.1.4'
Dy Dy -0.1892 4.4098 'International Tables Vol C Tables 4.2.6.8 and 6.1.1.4'
N N 0.0061 0.0033 'International Tables Vol C Tables 4.2.6.8 and 6.1.1.4'
O O 0.0106 0.0060 'International Tables Vol C Tables 4.2.6.8 and 6.1.1.4'

loop_
_geom_angle_atom_site_label_1
_geom_angle_atom_site_label_2
_geom_angle_atom_site_label_3
_geom_angle
_geom_angle_site_symmetry_1
_geom_angle_site_symmetry_3
Dy2 Dy1 Dy1 62.094(17) 3_576 3_576
Dy2 Dy1 Dy1 55.516(19) . 3_576
Dy2 Dy1 Dy2 117.609(18) 3_576 .
O4 Dy1 Dy1 69.35(17) . 3_576
O4 Dy1 Dy2 110.16(18) . .
O4 Dy1 Dy2 41.5(2) . 3_576
O4 Dy1 N6 137.8(3) . .
O4 Dy1 O2 66.9(3) . 3_576
O9 Dy1 Dy1 110.05(18) . 3_576
O9 Dy1 Dy2 122.5(2) . 3_576
O9 Dy1 Dy2 81.0(2) . .
O9 Dy1 O4 81.2(3) . .
O9 Dy1 O6 85.6(3) . .
O9 Dy1 O11 76.4(3) . .
O9 Dy1 O11 141.3(3) . 3_576
O9 Dy1 N6 139.7(3) . .
O9 Dy1 O2 123.3(3) . 3_576
O6 Dy1 Dy1 86.55(17) . 3_576
O6 Dy1 Dy2 36.70(18) . .
O6 Dy1 Dy2 142.65(19) . 3_576
O6 Dy1 O4 146.3(3) . .
O6 Dy1 O11 103.0(3) . 3_576
O6 Dy1 N6 66.0(3) . .
O6 Dy1 O2 143.6(3) . 3_576
O10 Dy1 Dy1 172.96(19) . 3_576
O10 Dy1 Dy2 123.00(18) . 3_576
O10 Dy1 Dy2 119.15(19) . .
O10 Dy1 O4 117.7(3) . .
O10 Dy1 O9 71.9(2) . .
O10 Dy1 O6 86.9(3) . .
O10 Dy1 O11 145.1(2) . 3_576
O10 Dy1 O11 142.3(2) . .
O10 Dy1 N6 78.2(3) . .
O10 Dy1 O2 82.8(2) . 3_576
O11 Dy1 Dy1 35.20(16) 3_576 3_576
O11 Dy1 Dy1 36.20(17) . 3_576
O11 Dy1 Dy2 34.21(19) . .
O11 Dy1 Dy2 39.68(18) 3_576 3_576
O11 Dy1 Dy2 91.09(17) . 3_576
O11 Dy1 Dy2 84.17(16) 3_576 .
O11 Dy1 O4 70.8(3) 3_576 .
O11 Dy1 O4 76.0(3) . .
O11 Dy1 O6 70.8(3) . .
O11 Dy1 O11 71.4(3) . 3_576
O11 Dy1 N6 116.6(3) . .
O11 Dy1 N6 75.7(3) 3_576 .
O11 Dy1 O2 132.7(2) . 3_576
O11 Dy1 O2 69.4(2) 3_576 3_576
N6 Dy1 Dy1 96.81(19) . 3_576
N6 Dy1 Dy2 96.4(2) . 3_576
N6 Dy1 Dy2 90.9(2) . .
O2 Dy1 Dy1 101.11(16) 3_576 3_576
O2 Dy1 Dy2 41.58(16) 3_576 3_576
O2 Dy1 Dy2 152.99(17) 3_576 .
O2 Dy1 N6 77.7(3) 3_576 .
Dy1 Dy2 Dy1 62.389(18) 3_576 .
O4 Dy2 Dy1 69.66(18) 3_576 .
O4 Dy2 Dy1 41.9(2) 3_576 3_576
O4 Dy2 O6 78.2(3) 3_576 .
O4 Dy2 N2 110.3(4) 3_576 .
O4 Dy2 N4 64.6(4) 3_576 3_576
O6 Dy2 Dy1 36.4(2) . .
O6 Dy2 Dy1 92.76(18) . 3_576
O6 Dy2 N2 157.0(4) . .
O6 Dy2 N4 82.8(3) . 3_576
O7 Dy2 Dy1 110.7(3) . .
O7 Dy2 Dy1 167.6(4) . 3_576
O7 Dy2 O4 148.1(4) . 3_576
O7 Dy2 O6 85.0(3) . .
O7 Dy2 N2 76.9(4) . .
O7 Dy2 O2 137.7(3) . .
O7 Dy2 N4 86.7(5) . 3_576
O11 Dy2 Dy1 34.67(17) . .
O11 Dy2 Dy1 41.44(17) . 3_576
O11 Dy2 O4 72.5(3) . 3_576
O11 Dy2 O6 71.0(3) . .
O11 Dy2 O7 126.9(4) . .
O11 Dy2 N2 131.6(4) . .
O11 Dy2 O8 71.5(3) . .
O11 Dy2 O2 71.8(2) . .
O11 Dy2 N4 133.3(4) . 3_576
N2 Dy2 Dy1 166.3(3) . .
N2 Dy2 Dy1 107.9(3) . 3_576
N2 Dy2 N4 82.0(5) . 3_576
O8 Dy2 Dy1 90.9(3) . .
O8 Dy2 Dy1 97.1(3) . 3_576
O8 Dy2 O4 138.9(3) . 3_576
O8 Dy2 O6 107.7(3) . .
O8 Dy2 O7 72.0(4) . .
O8 Dy2 N2 80.4(5) . .
O8 Dy2 O2 82.3(3) . .
O8 Dy2 N4 155.0(5) . 3_576
O2 Dy2 Dy1 102.58(17) . .
O2 Dy2 Dy1 42.84(17) . 3_576
O2 Dy2 O4 68.1(3) . 3_576
O2 Dy2 O6 135.6(3) . .
O2 Dy2 N2 65.9(3) . .
O2 Dy2 N4 106.5(4) . 3_576
N4 Dy2 Dy1 105.2(4) 3_576 3_576
N4 Dy2 Dy1 109.3(3) 3_576 .
Dy2 O4 Dy1 96.6(3) 3_576 .
C29 O4 Dy1 143.7(8) . .
C29 O4 Dy2 119.3(8) . 3_576
C63 O9 Dy1 138.0(8) . .
Dy1 O6 Dy2 106.9(3) . .
C46 O6 Dy1 118.2(7) . .
C46 O6 Dy2 126.0(7) . .
C65 C64 C63 122.4(10) . .
C65 O10 Dy1 136.7(6) . .
O9 C63 C64 123.8(11) . .
O9 C63 C62 118.8(11) . .
C64 C63 C62 117.2(11) . .
C58 O7 Dy2 132.3(14) . .
C66 C67 C68 121.4(13) . .
C64 C65 C66 117.5(10) . .
O10 C65 C64 125.7(9) . .
O10 C65 C66 116.8(10) . .
O2 C12 C13 119.4(11) . .
O2 C12 C11 123.4(11) . .
C11 C12 C13 117.2(11) . .
N2 C17 C16 126.7(18) . .
C8 N1 C9 119.6(12) . .
C69 C68 C67 119.1(12) . .
C67 C66 C65 122.6(11) . .
C67 C66 C71 119.2(11) . .
C71 C66 C65 118.2(10) . .
C42 N5 C43 120.6(13) . .
N1 C8 C5 124.1(13) . .
C70 C69 C68 118.4(12) . .
C2 O1 C1 111.6(16) . .
Dy1 O11 Dy1 108.6(3) . 3_576
Dy2 O11 Dy1 98.9(3) . 3_576
Dy2 O11 Dy1 111.1(3) . .
C17 N2 Dy2 129.0(11) . .
C17 N2 C13 115.0(13) . .
C13 N2 Dy2 115.4(9) . .
C47 N6 Dy1 113.6(8) . .
C47 N6 C51 119.9(11) . .
C51 N6 Dy1 125.5(9) . .
N6 C47 C46 118.4(12) . .
N6 C47 C48 120.8(12) . .
C48 C47 C46 120.8(13) . .
C12 C13 C14 119.4(12) . .
N2 C13 C12 117.3(11) . .
N2 C13 C14 123.3(12) . .
N6 C51 C50 122.5(13) . .
C60 O8 Dy2 138.6(12) . .
Dy2 O2 Dy1 95.6(2) . 3_576
C12 O2 Dy1 142.2(7) . 3_576
C12 O2 Dy2 121.6(7) . .
N5 C42 C39 123.2(15) . .
O4 C29 C28 122.6(12) . .
O4 C29 C30 117.5(13) . .
C28 C29 C30 120.0(14) . .
C10 C9 N1 124.3(11) . .
C10 C9 C14 119.8(11) . .
C14 C9 N1 115.9(11) . .
C10 C11 C12 122.7(12) . .
C66 C71 C70 120.7(11) . .
C9 C10 C11 121.3(11) . .
C50 C49 C48 121.1(15) . .
C69 C70 C71 121.1(13) . .
C30 N4 Dy2 113.6(10) . 3_576
C34 N4 Dy2 121.2(15) . 3_576
C34 N4 C30 122.8(17) . .
C38 C39 C42 121.4(15) . .
C38 C39 C40 117.5(16) . .
C40 C39 C42 120.9(15) . .
C4 C5 C8 123.7(10) . .
C4 C5 C6 120.0 . .
C6 C5 C8 116.2(10) . .
C3 C4 C5 120.0 . .
C4 C3 C2 120.0 . .
C3 C2 O1 114.9(12) . .
C7 C2 O1 125.1(12) . .
C7 C2 C3 120.0 . .
C2 C7 C6 120.0 . .
C7 C6 C5 120.0 . .
C27 C28 C29 120.7(14) . .
O6 C46 C47 118.3(12) . .
O6 C46 C45 124.5(12) . .
C45 C46 C47 117.2(13) . .
C49 C48 C47 117.0(14) . .
C49 C48 C43 123.7(15) . .
C43 C48 C47 119.3(13) . .
C49 C50 C51 118.6(14) . .
C29 C30 C31 120.5(16) . .
N4 C30 C29 119.2(14) . .
N4 C30 C31 120.4(16) . .
C9 C14 C13 119.6(13) . .
C9 C14 C15 124.8(12) . .
C15 C14 C13 115.5(13) . .
C48 C43 N5 116.5(14) . .
C44 C43 N5 125.0(14) . .
C44 C43 C48 118.3(15) . .
C43 C44 C45 121.3(14) . .
C37 C38 C39 119.0(16) . .
C25 N3 C26 118.3(17) . .
C46 C45 C44 122.9(14) . .
C40 C41 C36 122.4(17) . .
C36 O5 C35 119.4(15) . .
C28 C27 C26 119.1(16) . .
C30 C31 C26 118.6(17) . .
C30 C31 C32 116.2(17) . .
C26 C31 C32 125.1(17) . .
C16 C15 C14 121.5(14) . .
C27 C26 N3 124.2(17) . .
C31 C26 N3 114.7(17) . .
C31 C26 C27 121.0(16) . .
C41 C40 C39 120.8(16) . .
C38 C37 C36 124.1(17) . .
C41 C36 C37 116.0(17) . .
O5 C36 C41 126.5(17) . .
O5 C36 C37 117.6(17) . .
O7 C58 C55 117(2) . .
C59 C58 O7 123(2) . .
C59 C58 C55 119(2) . .
N3 C25 C22 123(2) . .
C60 C59 C58 135(3) . .
O8 C60 C61 110.4(18) . .
C59 C60 O8 117(2) . .
C59 C60 C61 132(2) . .
C15 C16 C17 117.5(16) . .
C18 O3 C19 117(2) . .
C22 C21 C20 120.0 . .
C21 C22 C25 118.6(17) . .
C21 C22 C23 120.0 . .
C23 C22 C25 121.3(17) . .
C24 C23 C22 120.0 . .
C23 C24 C19 120.0 . .
C24 C19 O3 122.6(19) . .
C20 C19 O3 117.1(19) . .
C20 C19 C24 120.0 . .
C19 C20 C21 120.0 . .
C52 C53 C54 120.0 . .
C53 C52 C57 120.0 . .
C52 C57 C56 120.0 . .
C55 C56 C57 120.0 . .
C56 C55 C58 123.5(17) . .
C54 C55 C58 116.5(17) . .
C54 C55 C56 120.0 . .
C55 C54 C53 120.0 . .
C33 C32 C31 119.1(18) . .
C32 C33 C34 122(2) . .
N4 C34 C33 120(2) . .
N7 C73 C72 167(4) . .
N8 C75 C74 177(6) . .

loop_
_geom_bond_atom_site_label_1
_geom_bond_atom_site_label_2
_geom_bond_distance
_geom_bond_site_symmetry_2
Dy1 Dy1 3.8816(11) 3_576
Dy1 Dy2 3.8712(9) .
Dy1 Dy2 3.6107(10) 3_576
Dy1 O4 2.425(9) .
Dy1 O9 2.342(8) .
Dy1 O6 2.403(8) .
Dy1 O10 2.323(6) .
Dy1 O11 2.361(6) .
Dy1 O11 2.419(7) 3_576
Dy1 N6 2.534(10) .
Dy1 O2 2.467(7) 3_576
Dy2 O4 2.410(9) 3_576
Dy2 O6 2.417(7) .
Dy2 O7 2.396(13) .
Dy2 O11 2.333(8) .
Dy2 N2 2.529(11) .
Dy2 O8 2.356(11) .
Dy2 O2 2.408(7) .
Dy2 N4 2.546(16) 3_576
O4 C29 1.337(15) .
O9 C63 1.232(13) .
O6 C46 1.311(15) .
C64 C63 1.451(16) .
C64 C65 1.364(16) .
O10 C65 1.274(12) .
C63 C62 1.483(19) .
O7 C58 1.34(3) .
C67 C68 1.410(16) .
C67 C66 1.341(15) .
C65 C66 1.509(14) .
C12 C13 1.407(18) .
C12 O2 1.307(13) .
C12 C11 1.389(17) .
C17 N2 1.33(2) .
C17 C16 1.41(2) .
N1 C8 1.256(16) .
N1 C9 1.439(14) .
C68 C69 1.37(2) .
C66 C71 1.357(17) .
N5 C42 1.266(18) .
N5 C43 1.440(19) .
C8 C5 1.402(14) .
C69 C70 1.373(19) .
O1 C2 1.396(15) .
O1 C1 1.60(3) .
N2 C13 1.388(18) .
N6 C47 1.330(15) .
N6 C51 1.347(16) .
C47 C46 1.436(17) .
C47 C48 1.426(19) .
C13 C14 1.464(17) .
C51 C50 1.374(19) .
O8 C60 1.36(2) .
C42 C39 1.44(2) .
C29 C28 1.376(18) .
C29 C30 1.376(19) .
C9 C10 1.350(17) .
C9 C14 1.386(18) .
C11 C10 1.388(16) .
C71 C70 1.377(16) .
C49 C48 1.401(19) .
C49 C50 1.35(2) .
N4 C30 1.35(2) .
N4 C34 1.33(2) .
C39 C38 1.37(2) .
C39 C40 1.39(2) .
C5 C4 1.3900 .
C5 C6 1.3900 .
C4 C3 1.3900 .
C3 C2 1.3900 .
C2 C7 1.3900 .
C7 C6 1.3900 .
C28 C27 1.366(19) .
C46 C45 1.346(18) .
C48 C43 1.42(2) .
C30 C31 1.38(2) .
C14 C15 1.42(2) .
C43 C44 1.375(19) .
C44 C45 1.41(2) .
C38 C37 1.34(2) .
N3 C26 1.46(2) .
N3 C25 1.21(2) .
C41 C40 1.33(2) .
C41 C36 1.36(2) .
O5 C36 1.340(19) .
O5 C35 1.43(2) .
C27 C26 1.39(2) .
C31 C26 1.38(2) .
C31 C32 1.49(2) .
C15 C16 1.36(2) .
C37 C36 1.36(2) .
C58 C59 1.31(3) .
C58 C55 1.51(2) .
C25 C22 1.489(15) .
C59 C60 1.30(3) .
C60 C61 1.55(3) .
O3 C18 1.46(3) .
O3 C19 1.49(2) .
C21 C22 1.3900 .
C21 C20 1.3900 .
C22 C23 1.3900 .
C23 C24 1.3900 .
C24 C19 1.3900 .
C19 C20 1.3900 .
C53 C52 1.3900 .
C53 C54 1.3900 .
C52 C57 1.3900 .
C57 C56 1.3900 .
C56 C55 1.3900 .
C55 C54 1.3900 .
C32 C33 1.32(3) .
C33 C34 1.38(3) .
C72 C73 1.61(4) .
C73 N7 1.14(3) .
N8 C75 1.28(5) .
C75 C74 1.57(2) .

loop_
_platon_squeeze_void_nr
_platon_squeeze_void_average_x
_platon_squeeze_void_average_y
_platon_squeeze_void_average_z
_platon_squeeze_void_volume
_platon_squeeze_void_count_electrons
_platon_squeeze_void_content
1 0.948 -0.086 0.182 76 12 ' '
2 0.463 0.071 0.386 141 17 ' '
3 0.537 -0.072 0.614 141 17 ' '
4 0.052 0.086 0.818 76 12 ' '
5 0.463 0.428 0.886 141 17 ' '
6 0.052 0.414 0.318 76 12 ' '
7 0.537 0.572 0.114 141 17 ' '
8 0.948 0.586 0.682 76 12 ' '
